data_4323588
loop_
_publ_author_name
'Wa-Hung Leung'
'Joyce L. C. Chim'
'Hongwei Hou'
'Tom S. M. Hun'
'Ian D. Williams'
'Wing-Tak Wong'

_publ_section_title
;
 Oxidation Reactions of Dithiocarbamate Complexes of Ruthenium(II)
;
_journal_name_full 'Inorganic Chemistry'
_journal_page_first 4432
_journal_page_last 4437
_journal_paper_doi 10.1021/ic970053q
_journal_volume 36
_journal_year 1997
_chemical_formula_moiety 'C24 H34 N6 O4 S6 Ru '
_chemical_formula_sum 'C24 H34 N6 O4 Ru S6'
_chemical_formula_weight 764.00
_space_group_IT_number 2
_symmetry_cell_setting triclinic
_symmetry_Int_Tables_number 2
_symmetry_space_group_name_Hall '-P 1'
_symmetry_space_group_name_H-M 'P -1'
_audit_creation_date 'Thu Feb 12 01:43:47 2027'
_audit_creation_method 'from TEXRAY.INF file'
_cell_angle_alpha 106.84(2)
_cell_angle_beta 106.87(2)
_cell_angle_gamma 92.63(2)
_cell_formula_units_Z 2
_cell_length_a 10.380(1)
_cell_length_b 11.322(1)
_cell_length_c 15.310(1)
_cell_measurement_reflns_used 0
_cell_measurement_temperature 298.2
_cell_measurement_theta_max 0.0
_cell_measurement_theta_min 0.0
_cell_volume 1631.3(4)
_computing_cell_refinement 'MSC/AFC Diffractometer Control'
_computing_data_collection 'MSC/AFC Diffractometer Control'
_computing_data_reduction teXsan
_computing_publication_material teXsan
_computing_structure_refinement teXsan
_diffrn_ambient_temperature 298.2
_diffrn_measurement_device 'Image Plate Scanner'
_diffrn_measurement_method rotation
_diffrn_orient_matrix_UB_11 0.00000
_diffrn_orient_matrix_UB_12 0.00000
_diffrn_orient_matrix_UB_13 0.00000
_diffrn_orient_matrix_UB_21 0.00000
_diffrn_orient_matrix_UB_22 0.00000
_diffrn_orient_matrix_UB_23 0.00000
_diffrn_orient_matrix_UB_31 0.00000
_diffrn_orient_matrix_UB_32 0.00000
_diffrn_orient_matrix_UB_33 0.00000
_diffrn_radiation_monochromator graphite
_diffrn_radiation_source 'X-ray tube'
_diffrn_radiation_type MoKalpha
_diffrn_radiation_wavelength 0.7107
_diffrn_reflns_av_R_equivalents 0.00
_diffrn_reflns_limit_h_max 12
_diffrn_reflns_limit_h_min 0
_diffrn_reflns_limit_k_max 13
_diffrn_reflns_limit_k_min -13
_diffrn_reflns_limit_l_max 15
_diffrn_reflns_limit_l_min -16
_diffrn_reflns_number 20147
_diffrn_reflns_theta_max 25.53
_diffrn_standards_decay_% 0.00
_diffrn_standards_interval_count 0
_diffrn_standards_number 0
_exptl_absorpt_coefficient_mu 0.904
_exptl_absorpt_correction_type none
_exptl_crystal_colour red
_exptl_crystal_density_diffrn 1.555
_exptl_crystal_description block
_exptl_crystal_F_000 784.00
_exptl_crystal_size_max 0.220
_exptl_crystal_size_mid 0.180
_exptl_crystal_size_min 0.120
_refine_diff_density_max 1.02
_refine_diff_density_min -0.64
_refine_ls_extinction_method none
_refine_ls_goodness_of_fit_obs 2.969
_refine_ls_hydrogen_treatment noref
_refine_ls_matrix_type full
_refine_ls_number_parameters 250
_refine_ls_number_reflns 2838
_refine_ls_number_restraints 0
_refine_ls_R_factor_obs 0.0474
_refine_ls_shift/esd_max 0.0020
_refine_ls_structure_factor_coef F
_refine_ls_weighting_scheme unit
_refine_ls_wR_factor_obs 0.0886
_reflns_number_observed 2838
_reflns_number_total 4733
_reflns_observed_criterion 3.00
_cod_data_source_file ic970053q_4.cif
_cod_data_source_block wtwong059-WHL144
_cod_original_sg_symbol_H-M 'P -1 '
_cod_original_formula_sum 'C24 H34 N6 O4 S6 Ru '
_cod_database_code 4323588

loop_
_symmetry_equiv_pos_as_xyz
'   +x,   +y,   +z'
'   -x,   -y,   -z'

loop_
_atom_site_aniso_label
_atom_site_aniso_U_11
_atom_site_aniso_U_22
_atom_site_aniso_U_33
_atom_site_aniso_U_12
_atom_site_aniso_U_13
_atom_site_aniso_U_23
Ru(1) 0.0313(7) 0.0346(7) 0.0340(8) 0.0075(5) 0.0108(5) 0.0144(5)
S(1) 0.040(2) 0.035(2) 0.042(3) 0.002(2) 0.009(2) 0.013(2)
S(2) 0.045(2) 0.037(2) 0.039(3) 0.014(2) 0.008(2) 0.009(2)
S(3) 0.038(2) 0.050(2) 0.031(2) 0.017(2) 0.010(2) 0.011(2)
S(4) 0.036(2) 0.042(2) 0.036(2) 0.010(2) 0.013(2) 0.009(2)
S(5) 0.040(2) 0.043(2) 0.039(3) -0.001(2) 0.009(2) 0.016(2)
S(6) 0.041(2) 0.048(2) 0.034(2) -0.003(2) 0.004(2) 0.019(2)
O(1) 0.064(8) 0.042(7) 0.042(7) 0.002(6) 0.020(6) 0.005(5)
O(2) 0.043(7) 0.050(7) 0.062(8) -0.009(5) 0.003(6) 0.021(6)
O(3) 0.070(8) 0.057(7) 0.035(7) 0.023(6) 0.021(6) 0.012(5)
O(4) 0.049(7) 0.045(7) 0.055(8) 0.009(5) 0.013(6) 0.011(5)
N(1) 0.032(7) 0.041(8) 0.037(8) 0.009(6) 0.012(6) 0.017(6)
N(2) 0.045(8) 0.046(9) 0.046(9) 0.014(7) 0.020(7) 0.018(7)
N(3) 0.041(8) 0.055(9) 0.042(9) 0.017(7) 0.018(6) 0.027(7)
N(4) 0.041(7) 0.034(7) 0.037(8) 0.014(6) 0.012(6) 0.015(6)
N(5) 0.034(7) 0.043(7) 0.037(8) 0.017(6) 0.013(6) 0.019(6)
N(6) 0.041(8) 0.062(9) 0.045(9) 0.001(7) 0.007(6) 0.033(7)

loop_
_atom_site_label
_atom_site_fract_x
_atom_site_fract_y
_atom_site_fract_z
_atom_site_U_iso_or_equiv
_atom_site_thermal_displace_type
_atom_site_calc_flag
_atom_site_calc_attached_atom
Ru(1) 0.2314(1) 0.5080(1) 0.76006(10) 0.0323(4) Uij ? ?
S(1) 0.4174(4) 0.7849(3) 0.7982(3) 0.040(1) Uij ? ?
S(2) 0.3213(4) 0.2435(4) 0.6329(3) 0.042(1) Uij ? ?
S(3) 0.0352(4) 0.4657(4) 0.6257(3) 0.040(1) Uij ? ?
S(4) 0.0793(4) 0.6530(4) 0.8031(3) 0.038(1) Uij ? ?
S(5) 0.1116(4) 0.3501(4) 0.7964(3) 0.041(1) Uij ? ?
S(6) 0.3184(4) 0.5423(4) 0.9274(3) 0.042(1) Uij ? ?
O(1) 0.348(1) 0.8264(9) 0.8663(8) 0.051(4) Uij ? ?
O(2) 0.563(1) 0.814(1) 0.8277(8) 0.055(4) Uij ? ?
O(3) 0.362(1) 0.223(1) 0.5485(8) 0.053(4) Uij ? ?
O(4) 0.186(1) 0.1958(10) 0.6245(8) 0.052(4) Uij ? ?
N(1) 0.375(1) 0.626(1) 0.7546(9) 0.035(4) Uij ? ?
N(2) 0.466(1) 0.578(1) 0.7106(9) 0.043(4) Uij ? ?
N(3) 0.445(1) 0.459(1) 0.6741(9) 0.042(4) Uij ? ?
N(4) 0.338(1) 0.402(1) 0.6892(9) 0.036(4) Uij ? ?
N(5) -0.151(1) 0.618(1) 0.6555(9) 0.036(4) Uij ? ?
N(6) 0.202(1) 0.371(1) 0.9838(10) 0.047(4) Uij ? ?
C(1) 0.346(1) 0.829(1) 0.695(1) 0.037(4) Uij ? ?
C(2) 0.207(2) 0.823(2) 0.662(1) 0.050(4) Uij ? ?
C(3) 0.149(2) 0.851(2) 0.578(1) 0.055(5) Uij ? ?
C(4) 0.228(2) 0.885(2) 0.528(1) 0.050(4) Uij ? ?
C(5) 0.366(2) 0.890(1) 0.564(1) 0.047(4) Uij ? ?
C(6) 0.426(2) 0.862(1) 0.647(1) 0.043(4) Uij ? ?
C(7) 0.163(2) 0.913(2) 0.436(1) 0.065(5) Uij ? ?
C(8) 0.443(1) 0.197(1) 0.718(1) 0.037(4) Uij ? ?
C(9) 0.570(2) 0.185(1) 0.710(1) 0.047(4) Uij ? ?
C(10) 0.667(2) 0.153(1) 0.779(1) 0.045(4) Uij ? ?
C(11) 0.638(2) 0.135(1) 0.857(1) 0.045(4) Uij ? ?
C(12) 0.511(2) 0.146(2) 0.864(1) 0.051(4) Uij ? ?
C(13) 0.411(2) 0.177(2) 0.795(1) 0.051(4) Uij ? ?
C(14) 0.746(2) 0.102(2) 0.934(1) 0.059(5) Uij ? ?
C(15) -0.032(1) 0.586(1) 0.690(1) 0.032(3) Uij ? ?
C(16) -0.239(2) 0.552(1) 0.556(1) 0.043(4) Uij ? ?
C(17) -0.326(2) 0.438(2) 0.548(1) 0.064(5) Uij ? ?
C(18) -0.206(2) 0.716(1) 0.715(1) 0.047(4) Uij ? ?
C(19) -0.174(2) 0.842(2) 0.705(1) 0.064(5) Uij ? ?
C(20) 0.208(2) 0.413(1) 0.913(1) 0.040(4) Uij ? ?
C(21) 0.290(2) 0.432(2) 1.084(1) 0.055(5) Uij ? ?
C(22) 0.219(2) 0.522(2) 1.140(2) 0.078(6) Uij ? ?
C(23) 0.101(2) 0.261(2) 0.966(1) 0.058(5) Uij ? ?
C(24) 0.157(2) 0.139(2) 0.946(2) 0.091(7) Uij ? ?
H(1) 0.1513 0.8000 0.6961 0.0603 Uij ? ?
H(2) 0.0529 0.8472 0.5545 0.0655 Uij ? ?
H(3) 0.4221 0.9128 0.5304 0.0562 Uij ? ?
H(4) 0.5220 0.8652 0.6710 0.0515 Uij ? ?
H(5) 0.5913 0.1990 0.6567 0.0560 Uij ? ?
H(6) 0.7547 0.1435 0.7725 0.0538 Uij ? ?
H(7) 0.4898 0.1314 0.9174 0.0610 Uij ? ?
H(8) 0.3227 0.1846 0.8000 0.0606 Uij ? ?
H(9) 0.1134 0.9816 0.4487 0.0780 Uij ? ?
H(10) 0.2317 0.9346 0.4114 0.0780 Uij ? ?
H(11) 0.1028 0.8424 0.3900 0.0780 Uij ? ?
H(12) 0.7169 0.0226 0.9358 0.0703 Uij ? ?
H(13) 0.8287 0.1005 0.9189 0.0703 Uij ? ?
H(14) 0.7600 0.1629 0.9947 0.0703 Uij ? ?
H(15) -0.3815 0.4614 0.5874 0.0759 Uij ? ?
H(16) -0.3811 0.4011 0.4827 0.0759 Uij ? ?
H(17) -0.2693 0.3815 0.5678 0.0759 Uij ? ?
H(18) -0.0782 0.8632 0.7237 0.0762 Uij ? ?
H(19) -0.2132 0.8378 0.6395 0.0762 Uij ? ?
H(20) -0.2104 0.9021 0.7445 0.0762 Uij ? ?
H(21) 0.2790 0.5611 1.2036 0.0930 Uij ? ?
H(22) 0.1937 0.5837 1.1098 0.0930 Uij ? ?
H(23) 0.1406 0.4785 1.1421 0.0930 Uij ? ?
H(24) 0.0866 0.0739 0.9333 0.1081 Uij ? ?
H(25) 0.1868 0.1274 0.8917 0.1081 Uij ? ?
H(26) 0.2301 0.1409 1.0004 0.1081 Uij ? ?
H(27) -0.2962 0.6077 0.5336 0.0517 Uij ? ?
H(28) -0.1829 0.5282 0.5159 0.0517 Uij ? ?
H(29) -0.3020 0.6947 0.6953 0.0557 Uij ? ?
H(30) -0.1679 0.7208 0.7804 0.0557 Uij ? ?
H(31) 0.3146 0.3706 1.1141 0.0654 Uij ? ?
H(32) 0.3699 0.4764 1.0832 0.0654 Uij ? ?
H(33) 0.0734 0.2737 1.0216 0.0692 Uij ? ?
H(34) 0.0253 0.2577 0.9125 0.0692 Uij ? ?

loop_
_atom_type_symbol
_atom_type_oxidation_number
_atom_type_number_in_cell
_atom_type_scat_dispersion_real
_atom_type_scat_dispersion_imag
_atom_type_scat_source
Ru 0 2 -1.259 0.836 'International Tables'
S 0 12 0.125 0.123 'International Tables'
N 0 12 0.006 0.003 'International Tables'
C 0 48 0.003 0.002 'International Tables'
O 0 8 0.011 0.006 'International Tables'
H 0 68 0.000 0.000 'International Tables'

loop_
_geom_angle_atom_site_label_1
_geom_angle_atom_site_label_2
_geom_angle_atom_site_label_3
_geom_angle
_geom_angle_site_symmetry_1
_geom_angle_site_symmetry_2
_geom_angle_site_symmetry_3
_geom_angle_publ_flag
S(3) Ru(1) S(4) 72.4(1) ? ? ? yes
S(3) Ru(1) S(5) 83.4(1) ? ? ? yes
S(3) Ru(1) S(6) 146.0(1) ? ? ? yes
S(3) Ru(1) N(1) 111.5(4) ? ? ? yes
S(3) Ru(1) N(4) 94.7(4) ? ? ? yes
S(4) Ru(1) S(5) 90.7(1) ? ? ? yes
S(4) Ru(1) S(6) 84.3(1) ? ? ? yes
S(4) Ru(1) N(1) 99.1(3) ? ? ? yes
S(4) Ru(1) N(4) 162.9(4) ? ? ? yes
S(5) Ru(1) S(6) 72.2(1) ? ? ? yes
S(5) Ru(1) N(1) 164.0(3) ? ? ? yes
S(5) Ru(1) N(4) 99.1(4) ? ? ? yes
S(6) Ru(1) N(1) 96.1(4) ? ? ? yes
S(6) Ru(1) N(4) 112.0(4) ? ? ? yes
N(1) Ru(1) N(4) 74.8(5) ? ? ? yes
O(1) S(1) O(2) 119.5(7) ? ? ? yes
O(1) S(1) N(1) 105.4(6) ? ? ? yes
O(1) S(1) C(1) 110.7(7) ? ? ? yes
O(2) S(1) N(1) 108.7(6) ? ? ? yes
O(2) S(1) C(1) 108.8(7) ? ? ? yes
N(1) S(1) C(1) 102.3(6) ? ? ? yes
O(3) S(2) O(4) 119.8(7) ? ? ? yes
O(3) S(2) N(4) 109.1(7) ? ? ? yes
O(3) S(2) C(8) 108.7(7) ? ? ? yes
O(4) S(2) N(4) 105.1(6) ? ? ? yes
O(4) S(2) C(8) 110.8(7) ? ? ? yes
N(4) S(2) C(8) 101.9(6) ? ? ? yes
Ru(1) S(3) C(15) 89.6(5) ? ? ? yes
Ru(1) S(4) C(15) 88.1(5) ? ? ? yes
Ru(1) S(5) C(20) 88.5(5) ? ? ? yes
Ru(1) S(6) C(20) 89.0(5) ? ? ? yes
Ru(1) N(1) S(1) 134.0(7) ? ? ? yes
Ru(1) N(1) N(2) 118.1(9) ? ? ? yes
S(1) N(1) N(2) 107.9(9) ? ? ? yes
N(1) N(2) N(3) 114(1) ? ? ? yes
N(2) N(3) N(4) 114(1) ? ? ? yes
Ru(1) N(4) S(2) 133.3(7) ? ? ? yes
Ru(1) N(4) N(3) 118.5(9) ? ? ? yes
S(2) N(4) N(3) 108.1(9) ? ? ? yes
C(15) N(5) C(16) 121(1) ? ? ? yes
C(15) N(5) C(18) 121(1) ? ? ? yes
C(16) N(5) C(18) 116(1) ? ? ? yes
C(20) N(6) C(21) 121(1) ? ? ? yes
C(20) N(6) C(23) 120(1) ? ? ? yes
C(21) N(6) C(23) 117(1) ? ? ? yes
S(1) C(1) C(2) 118(1) ? ? ? yes
S(1) C(1) C(6) 120(1) ? ? ? yes
C(2) C(1) C(6) 121(1) ? ? ? yes
C(1) C(2) C(3) 118(1) ? ? ? yes
C(2) C(3) C(4) 121(1) ? ? ? yes
C(3) C(4) C(5) 118(1) ? ? ? yes
C(3) C(4) C(7) 120(1) ? ? ? yes
C(5) C(4) C(7) 120(1) ? ? ? yes
C(4) C(5) C(6) 121(1) ? ? ? yes
C(1) C(6) C(5) 119(1) ? ? ? yes
S(2) C(8) C(9) 119(1) ? ? ? yes
S(2) C(8) C(13) 119(1) ? ? ? yes
C(9) C(8) C(13) 120(1) ? ? ? yes
C(8) C(9) C(10) 119(1) ? ? ? yes
C(9) C(10) C(11) 120(1) ? ? ? yes
C(10) C(11) C(12) 119(1) ? ? ? yes
C(10) C(11) C(14) 120(1) ? ? ? yes
C(12) C(11) C(14) 120(1) ? ? ? yes
C(11) C(12) C(13) 120(1) ? ? ? yes
C(8) C(13) C(12) 119(1) ? ? ? yes
S(3) C(15) S(4) 109.9(8) ? ? ? yes
S(3) C(15) N(5) 124(1) ? ? ? yes
S(4) C(15) N(5) 125(1) ? ? ? yes
N(5) C(16) C(17) 112(1) ? ? ? yes
N(5) C(18) C(19) 111(1) ? ? ? yes
S(5) C(20) S(6) 110.3(9) ? ? ? yes
S(5) C(20) N(6) 125(1) ? ? ? yes
S(6) C(20) N(6) 123(1) ? ? ? yes
N(6) C(21) C(22) 111(1) ? ? ? yes
N(6) C(23) C(24) 113(1) ? ? ? yes

loop_
_geom_bond_atom_site_label_1
_geom_bond_atom_site_label_2
_geom_bond_distance
_geom_bond_site_symmetry_1
_geom_bond_site_symmetry_2
_geom_bond_publ_flag
Ru(1) S(3) 2.348(4) ? ? yes
Ru(1) S(4) 2.416(4) ? ? yes
Ru(1) S(5) 2.413(4) ? ? yes
Ru(1) S(6) 2.362(4) ? ? yes
Ru(1) N(1) 1.99(1) ? ? yes
Ru(1) N(4) 1.97(1) ? ? yes
S(1) O(1) 1.41(1) ? ? yes
S(1) O(2) 1.44(1) ? ? yes
S(1) N(1) 1.71(1) ? ? yes
S(1) C(1) 1.76(2) ? ? yes
S(2) O(3) 1.43(1) ? ? yes
S(2) O(4) 1.43(1) ? ? yes
S(2) N(4) 1.73(1) ? ? yes
S(2) C(8) 1.75(1) ? ? yes
S(3) C(15) 1.73(1) ? ? yes
S(4) C(15) 1.71(1) ? ? yes
S(5) C(20) 1.69(2) ? ? yes
S(6) C(20) 1.74(2) ? ? yes
N(1) N(2) 1.36(2) ? ? yes
N(2) N(3) 1.28(2) ? ? yes
N(3) N(4) 1.37(2) ? ? yes
N(5) C(15) 1.30(2) ? ? yes
N(5) C(16) 1.48(2) ? ? yes
N(5) C(18) 1.47(2) ? ? yes
N(6) C(20) 1.32(2) ? ? yes
N(6) C(21) 1.48(2) ? ? yes
N(6) C(23) 1.49(2) ? ? yes
C(1) C(2) 1.38(2) ? ? yes
C(1) C(6) 1.36(2) ? ? yes
C(2) C(3) 1.39(2) ? ? yes
C(3) C(4) 1.38(2) ? ? yes
C(4) C(5) 1.37(2) ? ? yes
C(4) C(7) 1.52(2) ? ? yes
C(5) C(6) 1.38(2) ? ? yes
C(8) C(9) 1.37(2) ? ? yes
C(8) C(13) 1.38(2) ? ? yes
C(9) C(10) 1.38(2) ? ? yes
C(10) C(11) 1.39(2) ? ? yes
C(11) C(12) 1.37(2) ? ? yes
C(11) C(14) 1.52(2) ? ? yes
C(12) C(13) 1.39(2) ? ? yes
C(16) C(17) 1.49(2) ? ? yes
C(18) C(19) 1.51(2) ? ? yes
C(21) C(22) 1.50(3) ? ? yes
C(23) C(24) 1.50(3) ? ? yes
